data_2230729
loop_
_publ_author_name
'Arslan, N. Burcu'
'Ert\"urk, Aliye Gediz'
'Kazak, Canan'
'Bekdemir, Yunus'

_publ_section_title
;
 3-Amino-4-[4-(dimethylamino)phenyl]-4,5-dihydro-1,2,5-thiadiazole
 1,1-dioxide
;
_journal_coeditor_code IS2719
_journal_issue 7
_journal_name_full 'Acta Crystallographica Section E'
_journal_page_first o1736
_journal_paper_doi 10.1107/S1600536811021520
_journal_volume 67
_journal_year 2011
_chemical_formula_iupac 'C10 H14 N4 O2 S'
_chemical_formula_moiety 'C10 H14 N4 O2 S'
_chemical_formula_sum 'C10 H14 N4 O2 S'
_chemical_formula_weight 254.32
_chemical_name_systematic
;
3-Amino-4-[4-(dimethylamino)phenyl]-4,5-dihydro-1,2,5-thiadiazole 1,1-dioxide
;
_space_group_IT_number 14
_symmetry_cell_setting monoclinic
_symmetry_space_group_name_Hall '-P 2ybc'
_symmetry_space_group_name_H-M 'P 1 21/c 1'
_atom_sites_solution_hydrogens geom
_atom_sites_solution_primary direct
_atom_sites_solution_secondary difmap
_audit_creation_method SHELXL-97
_cell_angle_alpha 90.00
_cell_angle_beta 101.325(10)
_cell_angle_gamma 90.00
_cell_formula_units_Z 4
_cell_length_a 7.2587(8)
_cell_length_b 9.8187(8)
_cell_length_c 16.893(2)
_cell_measurement_reflns_used 24497
_cell_measurement_temperature 293(2)
_cell_measurement_theta_max 27.70
_cell_measurement_theta_min 2.07
_cell_volume 1180.5(2)
_computing_cell_refinement 'X-AREA (Stoe & Cie, 2002)'
_computing_data_collection 'X-AREA (Stoe & Cie, 2002)'
_computing_data_reduction 'X-RED32 (Stoe & Cie, 2002)'
_computing_molecular_graphics 'ORTEP-3 for Windows (Farrugia, 1997)'
_computing_publication_material 'WinGX (Farrugia, 1999) and PLATON (Spek, 2009)'
_computing_structure_refinement 'SHELXL-97 (Sheldrick, 2008)'
_computing_structure_solution 'SHELXS-97 (Sheldrick, 2008)'
_diffrn_ambient_temperature 293(2)
_diffrn_detector_area_resol_mean 6.67
_diffrn_measured_fraction_theta_full 0.993
_diffrn_measured_fraction_theta_max 0.993
_diffrn_measurement_device_type 'Stoe IPDS 2'
_diffrn_measurement_method \w
_diffrn_radiation_monochromator 'plane graphite'
_diffrn_radiation_source 'sealed X-ray tube, 12 x 0.4 mm long-fine focus'
_diffrn_radiation_type MoK\a
_diffrn_radiation_wavelength 0.71073
_diffrn_reflns_av_R_equivalents 0.0417
_diffrn_reflns_av_sigmaI/netI 0.0190
_diffrn_reflns_limit_h_max 9
_diffrn_reflns_limit_h_min -9
_diffrn_reflns_limit_k_max 12
_diffrn_reflns_limit_k_min -12
_diffrn_reflns_limit_l_max 21
_diffrn_reflns_limit_l_min -21
_diffrn_reflns_number 18500
_diffrn_reflns_theta_full 27.19
_diffrn_reflns_theta_max 27.19
_diffrn_reflns_theta_min 2.41
_exptl_absorpt_coefficient_mu 0.271
_exptl_absorpt_correction_T_max 0.9848
_exptl_absorpt_correction_T_min 0.9549
_exptl_absorpt_correction_type integration
_exptl_absorpt_process_details '(<i>X-RED32</i>; Stoe & Cie, 2002)'
_exptl_crystal_colour 'light green'
_exptl_crystal_density_diffrn 1.431
_exptl_crystal_density_method 'not measured'
_exptl_crystal_description prism
_exptl_crystal_F_000 536
_exptl_crystal_size_max 0.44
_exptl_crystal_size_mid 0.32
_exptl_crystal_size_min 0.21
_refine_diff_density_max 0.398
_refine_diff_density_min -0.474
_refine_ls_extinction_method none
_refine_ls_goodness_of_fit_ref 1.064
_refine_ls_hydrogen_treatment mixed
_refine_ls_matrix_type full
_refine_ls_number_parameters 166
_refine_ls_number_reflns 2615
_refine_ls_number_restraints 0
_refine_ls_restrained_S_all 1.064
_refine_ls_R_factor_all 0.0430
_refine_ls_R_factor_gt 0.0377
_refine_ls_shift/su_max 0.008
_refine_ls_shift/su_mean 0.001
_refine_ls_structure_factor_coef Fsqd
_refine_ls_weighting_details 'calc w=1/[\s^2^(Fo^2^)+(0.0564P)^2^+0.4122P] where P=(Fo^2^+2Fc^2^)/3'
_refine_ls_weighting_scheme calc
_refine_ls_wR_factor_gt 0.1062
_refine_ls_wR_factor_ref 0.1093
_reflns_number_gt 2294
_reflns_number_total 2615
_reflns_threshold_expression I>2\s(I)
_cod_data_source_file is2719.cif
_cod_data_source_block I
_cod_original_cell_volume 1180.6(2)
_cod_original_sg_symbol_H-M 'P 21/c'
_cod_database_code 2230729
_cod_database_fobs_code 2230729

loop_
_symmetry_equiv_pos_as_xyz
'x, y, z'
'-x, y+1/2, -z+1/2'
'-x, -y, -z'
'x, -y-1/2, z-1/2'

loop_
_atom_site_type_symbol
_atom_site_label
_atom_site_fract_x
_atom_site_fract_y
_atom_site_fract_z
_atom_site_U_iso_or_equiv
_atom_site_adp_type
_atom_site_calc_flag
_atom_site_refinement_flags
_atom_site_occupancy
_atom_site_symmetry_multiplicity
_atom_site_disorder_assembly
_atom_site_disorder_group
C C1 0.8325(2) 0.14751(15) 0.83505(9) 0.0338(3) Uani d . 1 1 . .
C C2 0.7810(2) 0.06451(16) 0.75795(9) 0.0349(3) Uani d . 1 1 . .
C C3 0.8875(2) 0.10603(16) 0.69385(9) 0.0342(3) Uani d . 1 1 . .
C C4 0.8616(2) 0.23280(17) 0.65646(10) 0.0409(4) Uani d . 1 1 . .
H H4 0.7726 0.2926 0.6694 0.049 Uiso calc R 1 1 . .
C C5 0.9665(2) 0.27045(18) 0.60042(10) 0.0436(4) Uani d . 1 1 . .
H H5 0.9465 0.3552 0.5757 0.052 Uiso calc R 1 1 . .
C C6 1.1026(2) 0.18340(17) 0.57999(9) 0.0360(3) Uani d . 1 1 . .
C C7 1.1227(2) 0.05506(17) 0.61548(10) 0.0410(4) Uani d . 1 1 . .
H H7 1.2082 -0.0064 0.6014 0.049 Uiso calc R 1 1 . .
C C8 1.0168(2) 0.01820(17) 0.67143(10) 0.0401(4) Uani d . 1 1 . .
H H8 1.0328 -0.0679 0.6946 0.048 Uiso calc R 1 1 . .
C C9 1.3411(3) 0.1279(3) 0.50170(13) 0.0593(5) Uani d . 1 1 . .
H H9A 1.4068 0.1674 0.4633 0.089 Uiso calc R 1 1 . .
H H9B 1.2723 0.0494 0.4783 0.089 Uiso calc R 1 1 . .
H H9C 1.4297 0.1013 0.5491 0.089 Uiso calc R 1 1 . .
C C10 1.3040(3) 0.3598(2) 0.54390(13) 0.0623(6) Uani d . 1 1 . .
H H10A 1.3742 0.3836 0.5033 0.093 Uiso calc R 1 1 . .
H H10B 1.3876 0.3534 0.5954 0.093 Uiso calc R 1 1 . .
H H10C 1.2112 0.4286 0.5462 0.093 Uiso calc R 1 1 . .
N N1 0.69481(19) 0.20064(15) 0.86387(9) 0.0431(3) Uani d . 1 1 . .
N N2 0.57725(19) 0.08209(17) 0.73433(9) 0.0458(4) Uani d . 1 1 . .
H H2 0.5095 0.0530 0.6900 0.055 Uiso calc R 1 1 . .
N N3 1.0099(2) 0.16048(16) 0.86985(9) 0.0421(3) Uani d . 1 1 . .
N N4 1.21057(19) 0.22794(16) 0.52365(8) 0.0420(3) Uani d . 1 1 . .
O O1 0.38231(17) 0.07726(15) 0.84236(9) 0.0557(4) Uani d . 1 1 . .
O O2 0.4074(2) 0.28818(16) 0.77361(12) 0.0796(5) Uani d . 1 1 . .
S S1 0.49704(6) 0.16529(4) 0.80460(3) 0.04255(15) Uani d . 1 1 . .
H H2A 0.810(2) -0.0288(19) 0.7719(10) 0.034(4) Uiso d . 1 1 . .
H H3A 1.094(3) 0.128(2) 0.8452(13) 0.057(6) Uiso d . 1 1 . .
H H3B 1.046(3) 0.206(2) 0.9150(13) 0.047(5) Uiso d . 1 1 . .

loop_
_atom_site_aniso_label
_atom_site_aniso_U_11
_atom_site_aniso_U_22
_atom_site_aniso_U_33
_atom_site_aniso_U_12
_atom_site_aniso_U_13
_atom_site_aniso_U_23
C1 0.0345(7) 0.0316(7) 0.0359(7) -0.0033(6) 0.0085(6) 0.0016(6)
C2 0.0330(7) 0.0332(7) 0.0384(7) -0.0033(6) 0.0069(6) -0.0003(6)
C3 0.0329(7) 0.0347(8) 0.0348(7) -0.0023(6) 0.0062(6) -0.0034(6)
C4 0.0415(8) 0.0378(8) 0.0462(9) 0.0087(7) 0.0152(7) 0.0021(7)
C5 0.0494(9) 0.0375(8) 0.0463(9) 0.0075(7) 0.0154(7) 0.0076(7)
C6 0.0341(7) 0.0422(8) 0.0313(7) -0.0004(6) 0.0056(6) -0.0021(6)
C7 0.0411(8) 0.0408(9) 0.0425(8) 0.0083(7) 0.0118(7) -0.0026(7)
C8 0.0469(9) 0.0316(7) 0.0425(8) 0.0043(6) 0.0105(7) -0.0002(6)
C9 0.0528(11) 0.0781(14) 0.0528(10) 0.0145(10) 0.0248(9) 0.0044(10)
C10 0.0648(12) 0.0711(14) 0.0544(11) -0.0258(11) 0.0199(10) -0.0071(10)
N1 0.0368(7) 0.0461(8) 0.0481(8) -0.0002(6) 0.0125(6) -0.0084(6)
N2 0.0305(7) 0.0643(10) 0.0417(7) -0.0074(6) 0.0053(6) -0.0045(7)
N3 0.0324(7) 0.0532(9) 0.0405(7) -0.0038(6) 0.0066(6) -0.0087(6)
N4 0.0400(7) 0.0512(8) 0.0369(7) -0.0002(6) 0.0126(6) -0.0002(6)
O1 0.0367(6) 0.0680(9) 0.0675(8) -0.0022(6) 0.0228(6) 0.0048(7)
O2 0.0696(10) 0.0509(9) 0.1102(14) 0.0219(8) -0.0019(9) 0.0156(9)
S1 0.0325(2) 0.0407(2) 0.0549(3) 0.00558(15) 0.00952(17) 0.00524(18)

loop_
_atom_type_symbol
_atom_type_description
_atom_type_scat_dispersion_real
_atom_type_scat_dispersion_imag
_atom_type_scat_source
C C 0.0033 0.0016 'International Tables Vol C Tables 4.2.6.8 and 6.1.1.4'
H H 0.0000 0.0000 'International Tables Vol C Tables 4.2.6.8 and 6.1.1.4'
N N 0.0061 0.0033 'International Tables Vol C Tables 4.2.6.8 and 6.1.1.4'
O O 0.0106 0.0060 'International Tables Vol C Tables 4.2.6.8 and 6.1.1.4'
S S 0.1246 0.1234 'International Tables Vol C Tables 4.2.6.8 and 6.1.1.4'

loop_
_geom_angle_atom_site_label_1
_geom_angle_atom_site_label_2
_geom_angle_atom_site_label_3
_geom_angle_site_symmetry_1
_geom_angle_site_symmetry_3
_geom_angle
_geom_angle_publ_flag
N1 C1 N3 . . 123.42(15) ?
N1 C1 C2 . . 117.21(14) ?
N3 C1 C2 . . 119.36(14) ?
N2 C2 C3 . . 113.96(13) ?
N2 C2 C1 . . 103.62(13) ?
C3 C2 C1 . . 113.38(13) ?
N2 C2 H2A . . 109.9(10) ?
C3 C2 H2A . . 108.5(10) ?
C1 C2 H2A . . 107.3(10) ?
C8 C3 C4 . . 118.22(15) ?
C8 C3 C2 . . 120.05(14) ?
C4 C3 C2 . . 121.72(14) ?
C5 C4 C3 . . 120.54(15) ?
C5 C4 H4 . . 119.7 ?
C3 C4 H4 . . 119.7 ?
C4 C5 C6 . . 121.20(15) ?
C4 C5 H5 . . 119.4 ?
C6 C5 H5 . . 119.4 ?
C7 C6 C5 . . 117.77(15) ?
C7 C6 N4 . . 123.02(15) ?
C5 C6 N4 . . 119.19(15) ?
C8 C7 C6 . . 120.55(15) ?
C8 C7 H7 . . 119.7 ?
C6 C7 H7 . . 119.7 ?
C7 C8 C3 . . 121.63(15) ?
C7 C8 H8 . . 119.2 ?
C3 C8 H8 . . 119.2 ?
N4 C9 H9A . . 109.5 ?
N4 C9 H9B . . 109.5 ?
H9A C9 H9B . . 109.5 ?
N4 C9 H9C . . 109.5 ?
H9A C9 H9C . . 109.5 ?
H9B C9 H9C . . 109.5 ?
N4 C10 H10A . . 109.5 ?
N4 C10 H10B . . 109.5 ?
H10A C10 H10B . . 109.5 ?
N4 C10 H10C . . 109.5 ?
H10A C10 H10C . . 109.5 ?
H10B C10 H10C . . 109.5 ?
C1 N1 S1 . . 109.59(12) ?
C2 N2 S1 . . 110.17(11) ?
C2 N2 H2 . . 124.9 ?
S1 N2 H2 . . 124.9 ?
C1 N3 H3A . . 118.3(15) ?
C1 N3 H3B . . 122.7(13) ?
H3A N3 H3B . . 119(2) ?
C6 N4 C9 . . 115.77(15) ?
C6 N4 C10 . . 113.99(14) ?
C9 N4 C10 . . 110.99(16) ?
O2 S1 O1 . . 114.33(10) ?
O2 S1 N1 . . 109.39(10) ?
O1 S1 N1 . . 112.09(8) ?
O2 S1 N2 . . 111.00(10) ?
O1 S1 N2 . . 109.98(9) ?
N1 S1 N2 . . 99.02(7) ?

loop_
_geom_bond_atom_site_label_1
_geom_bond_atom_site_label_2
_geom_bond_site_symmetry_2
_geom_bond_distance
_geom_bond_publ_flag
C1 N1 . 1.304(2) ?
C1 N3 . 1.313(2) ?
C1 C2 . 1.520(2) ?
C2 N2 . 1.465(2) ?
C2 C3 . 1.505(2) ?
C2 H2A . 0.959(18) ?
C3 C8 . 1.381(2) ?
C3 C4 . 1.392(2) ?
C4 C5 . 1.377(2) ?
C4 H4 . 0.9300 ?
C5 C6 . 1.400(2) ?
C5 H5 . 0.9300 ?
C6 C7 . 1.391(2) ?
C6 N4 . 1.415(2) ?
C7 C8 . 1.379(2) ?
C7 H7 . 0.9300 ?
C8 H8 . 0.9300 ?
C9 N4 . 1.462(2) ?
C9 H9A . 0.9600 ?
C9 H9B . 0.9600 ?
C9 H9C . 0.9600 ?
C10 N4 . 1.471(3) ?
C10 H10A . 0.9600 ?
C10 H10B . 0.9600 ?
C10 H10C . 0.9600 ?
N1 S1 . 1.6184(15) ?
N2 S1 . 1.6393(15) ?
N2 H2 . 0.8600 ?
N3 H3A . 0.87(2) ?
N3 H3B . 0.88(2) ?
O1 S1 . 1.4339(13) ?
O2 S1 . 1.4210(15) ?

loop_
_geom_hbond_atom_site_label_D
_geom_hbond_atom_site_label_H
_geom_hbond_atom_site_label_A
_geom_hbond_site_symmetry_A
_geom_hbond_distance_DH
_geom_hbond_distance_HA
_geom_hbond_distance_DA
_geom_hbond_angle_DHA
N3 H3A O1 1_655 0.87(2) 2.16(2) 2.947(2) 151.0(19)
N3 H3B N4 4_566 0.88(2) 2.09(2) 2.930(2) 160.6(19)
C2 H2A O2 2_646 0.959(18) 2.416(18) 3.038(2) 122.3(13)

loop_
_geom_torsion_atom_site_label_1
_geom_torsion_atom_site_label_2
_geom_torsion_atom_site_label_3
_geom_torsion_atom_site_label_4
_geom_torsion_site_symmetry_1
_geom_torsion_site_symmetry_2
_geom_torsion_site_symmetry_3
_geom_torsion_site_symmetry_4
_geom_torsion
_geom_torsion_publ_flag
N1 C1 C2 N2 . . . . 5.40(19) ?
N3 C1 C2 N2 . . . . -175.73(14) ?
N1 C1 C2 C3 . . . . 129.45(15) ?
N3 C1 C2 C3 . . . . -51.7(2) ?
N2 C2 C3 C8 . . . . -129.18(16) ?
C1 C2 C3 C8 . . . . 112.61(16) ?
N2 C2 C3 C4 . . . . 51.7(2) ?
C1 C2 C3 C4 . . . . -66.6(2) ?
C8 C3 C4 C5 . . . . -1.9(2) ?
C2 C3 C4 C5 . . . . 177.27(15) ?
C3 C4 C5 C6 . . . . -0.5(3) ?
C4 C5 C6 C7 . . . . 2.8(2) ?
C4 C5 C6 N4 . . . . -178.32(16) ?
C5 C6 C7 C8 . . . . -2.7(2) ?
N4 C6 C7 C8 . . . . 178.48(15) ?
C6 C7 C8 C3 . . . . 0.3(3) ?
C4 C3 C8 C7 . . . . 2.0(2) ?
C2 C3 C8 C7 . . . . -177.17(15) ?
N3 C1 N1 S1 . . . . 179.30(13) ?
C2 C1 N1 S1 . . . . -1.88(18) ?
C3 C2 N2 S1 . . . . -130.03(12) ?
C1 C2 N2 S1 . . . . -6.35(15) ?
C7 C6 N4 C9 . . . . 2.6(2) ?
C5 C6 N4 C9 . . . . -176.21(16) ?
C7 C6 N4 C10 . . . . -127.99(19) ?
C5 C6 N4 C10 . . . . 53.2(2) ?
C1 N1 S1 O2 . . . . -118.20(14) ?
C1 N1 S1 O1 . . . . 113.90(13) ?
C1 N1 S1 N2 . . . . -2.06(14) ?
C2 N2 S1 O2 . . . . 120.26(13) ?
C2 N2 S1 O1 . . . . -112.22(12) ?
C2 N2 S1 N1 . . . . 5.36(13) ?

loop_
_cod_related_entry_id
_cod_related_entry_database
_cod_related_entry_code
1 ChemSpider 2166755
